data_4029639
loop_
_publ_author_name
'Menning, Sebastian'
'Kr\"amer, Maximilian'
'Duckworth, Andrew'
'Rominger, Frank'
'Beeby, Andrew'
'Dreuw, Andreas'
'Bunz, Uwe H. F.'

_publ_section_title
;
 Bridged tolanes: a twisted tale.
;
_journal_issue 14
_journal_name_full 'The Journal of organic chemistry'
_journal_page_first 6571
_journal_page_last 6578
_journal_paper_doi 10.1021/jo5010235
_journal_volume 79
_journal_year 2014
_chemical_formula_sum 'C24 H22 O4'
_chemical_formula_weight 374.42
_chemical_name_systematic
; 
 ? 
;
_space_group_IT_number 14
_symmetry_cell_setting monoclinic
_symmetry_space_group_name_Hall '-P 2ybc'
_symmetry_space_group_name_H-M 'P 1 21/c 1'
_atom_sites_solution_hydrogens geom
_atom_sites_solution_primary direct
_atom_sites_solution_secondary difmap
_audit_creation_method SHELXL-97
_cell_angle_alpha 90.00
_cell_angle_beta 102.876(3)
_cell_angle_gamma 90.00
_cell_formula_units_Z 4
_cell_length_a 11.8725(16)
_cell_length_b 13.2200(17)
_cell_length_c 12.4188(16)
_cell_measurement_reflns_used 6507
_cell_measurement_temperature 200(2)
_cell_measurement_theta_max 24.98
_cell_measurement_theta_min 2.28
_cell_volume 1900.2(4)
_computing_cell_refinement 'Bruker SAINT'
_computing_data_collection 'Bruker APEX2'
_computing_data_reduction 'Bruker SAINT'
_computing_molecular_graphics 'Bruker SHELXTL'
_computing_publication_material 'Bruker SHELXTL'
_computing_structure_refinement 'SHELXL-97 (Sheldrick, 2008)'
_computing_structure_solution 'SHELXS-97 (Sheldrick, 2008)'
_diffrn_ambient_temperature 200(2)
_diffrn_measured_fraction_theta_full 0.995
_diffrn_measured_fraction_theta_max 0.995
_diffrn_measurement_device_type 'Bruker APEX-II CCD'
_diffrn_measurement_method '\f and \w scans'
_diffrn_radiation_monochromator mirror
_diffrn_radiation_source 'ImuS microsource'
_diffrn_radiation_type MoK\a
_diffrn_radiation_wavelength 0.71073
_diffrn_reflns_av_R_equivalents 0.0310
_diffrn_reflns_av_sigmaI/netI 0.0260
_diffrn_reflns_limit_h_max 14
_diffrn_reflns_limit_h_min -14
_diffrn_reflns_limit_k_max 15
_diffrn_reflns_limit_k_min -15
_diffrn_reflns_limit_l_max 14
_diffrn_reflns_limit_l_min -14
_diffrn_reflns_number 19160
_diffrn_reflns_theta_full 25.07
_diffrn_reflns_theta_max 25.07
_diffrn_reflns_theta_min 1.76
_exptl_absorpt_coefficient_mu 0.088
_exptl_absorpt_correction_T_max 0.9982
_exptl_absorpt_correction_T_min 0.9740
_exptl_absorpt_correction_type multi-scan
_exptl_crystal_colour colourless
_exptl_crystal_density_diffrn 1.309
_exptl_crystal_density_method 'not measured'
_exptl_crystal_description plate
_exptl_crystal_F_000 792
_exptl_crystal_size_max 0.30
_exptl_crystal_size_mid 0.27
_exptl_crystal_size_min 0.02
_refine_diff_density_max 0.194
_refine_diff_density_min -0.215
_refine_diff_density_rms 0.036
_refine_ls_extinction_method none
_refine_ls_goodness_of_fit_ref 1.035
_refine_ls_hydrogen_treatment constr
_refine_ls_matrix_type full
_refine_ls_number_parameters 320
_refine_ls_number_reflns 3361
_refine_ls_number_restraints 94
_refine_ls_restrained_S_all 1.040
_refine_ls_R_factor_all 0.0591
_refine_ls_R_factor_gt 0.0428
_refine_ls_shift/su_max 0.000
_refine_ls_shift/su_mean 0.000
_refine_ls_structure_factor_coef Fsqd
_refine_ls_weighting_details 'calc w=1/[\s^2^(Fo^2^)+(0.0442P)^2^+0.9190P] where P=(Fo^2^+2Fc^2^)/3'
_refine_ls_weighting_scheme calc
_refine_ls_wR_factor_gt 0.1021
_refine_ls_wR_factor_ref 0.1101
_reflns_number_gt 2624
_reflns_number_total 3361
_reflns_threshold_expression >2sigma(I)
_cod_data_source_file jo5010235_si_005.cif
_cod_data_source_block sme19
_cod_depositor_comments
;
The following automatic conversions were performed:

'_symmetry_cell_setting' value 'Monoclinic' changed to 'monoclinic'
according to
/usr/data/users/saulius/crontab/automatic-downloads/rss-feeds/ACS/lib/dictionaries/cif_core.dic
dictionary named 'cif_core.dic' version 2.4.2 from 2011-04-26.

Automatic conversion script
Id: cif_fix_values 2281 2013-09-26 08:29:07Z andrius 

 Adding full bibliography for 4029638--4029646.cif.
;
_cod_original_sg_symbol_H-M P2(1)/c
_cod_database_code 4029639

loop_
_symmetry_equiv_pos_as_xyz
'x, y, z'
'-x, y+1/2, -z+1/2'
'-x, -y, -z'
'x, -y-1/2, z-1/2'

loop_
_atom_site_label
_atom_site_type_symbol
_atom_site_fract_x
_atom_site_fract_y
_atom_site_fract_z
_atom_site_U_iso_or_equiv
_atom_site_adp_type
_atom_site_occupancy
_atom_site_symmetry_multiplicity
_atom_site_calc_flag
_atom_site_refinement_flags
_atom_site_disorder_assembly
_atom_site_disorder_group
C1 C 0.1422(2) 0.0968(2) 0.0788(2) 0.0293(7) Uani 0.848(6) 1 d PDU A 1
H1 H 0.0910 0.0419 0.0397 0.035 Uiso 0.848(6) 1 calc PR A 1
C2 C 0.1038(3) 0.1208(2) 0.1857(2) 0.0272(6) Uani 0.848(6) 1 d PDU A 1
H2 H 0.1486 0.1802 0.2224 0.033 Uiso 0.848(6) 1 calc PR A 1
C3 C -0.0255(5) 0.1472(5) 0.1575(5) 0.0340(11) Uani 0.848(6) 1 d PDU A 1
H3A H -0.0704 0.0888 0.1208 0.041 Uiso 0.848(6) 1 calc PR A 1
H3B H -0.0515 0.1620 0.2263 0.041 Uiso 0.848(6) 1 calc PR A 1
C4 C -0.0477(3) 0.2391(3) 0.0812(3) 0.0368(8) Uani 0.848(6) 1 d PDU A 1
H4A H -0.1317 0.2530 0.0607 0.044 Uiso 0.848(6) 1 calc PR A 1
H4B H -0.0090 0.2991 0.1209 0.044 Uiso 0.848(6) 1 calc PR A 1
C5 C -0.0030(3) 0.2218(3) -0.0227(3) 0.0359(8) Uani 0.848(6) 1 d PDU A 1
H5A H -0.0124 0.2846 -0.0672 0.043 Uiso 0.848(6) 1 calc PR A 1
H5B H -0.0494 0.1681 -0.0676 0.043 Uiso 0.848(6) 1 calc PR A 1
C6 C 0.1243(5) 0.1908(5) 0.0044(5) 0.0353(11) Uani 0.848(6) 1 d PDU A 1
H6A H 0.1720 0.2472 0.0423 0.042 Uiso 0.848(6) 1 calc PR A 1
H6B H 0.1493 0.1760 -0.0649 0.042 Uiso 0.848(6) 1 calc PR A 1
C7 C 0.2658(4) 0.0599(4) 0.0978(3) 0.0394(17) Uani 0.848(6) 1 d PDU A 1
O7 O 0.3055(3) 0.0271(4) 0.0245(2) 0.0995(14) Uani 0.848(6) 1 d PDU A 1
O10 O 0.3229(2) 0.0670(2) 0.2034(2) 0.0344(6) Uani 0.848(6) 1 d PDU A 1
C1B C 0.1552(10) 0.1380(11) 0.1119(14) 0.027(3) Uani 0.152(6) 1 d PDU A 2
H1B H 0.1909 0.1933 0.1632 0.032 Uiso 0.152(6) 1 calc PR A 2
C2B C 0.0664(13) 0.0841(13) 0.1624(14) 0.034(4) Uani 0.152(6) 1 d PDU A 2
H2B H 0.0305 0.0307 0.1085 0.040 Uiso 0.152(6) 1 calc PR A 2
C3B C -0.032(2) 0.155(3) 0.176(2) 0.036(6) Uani 0.152(6) 1 d PDU A 2
H3B1 H -0.0905 0.1172 0.2048 0.043 Uiso 0.152(6) 1 calc PR A 2
H3B2 H -0.0008 0.2097 0.2291 0.043 Uiso 0.152(6) 1 calc PR A 2
C4B C -0.0863(14) 0.2008(16) 0.0643(16) 0.047(5) Uani 0.152(6) 1 d PDU A 2
H4B1 H -0.1230 0.1462 0.0139 0.056 Uiso 0.152(6) 1 calc PR A 2
H4B2 H -0.1476 0.2488 0.0732 0.056 Uiso 0.152(6) 1 calc PR A 2
C5B C 0.0005(16) 0.2554(12) 0.0131(18) 0.039(5) Uani 0.152(6) 1 d PDU A 2
H5B1 H 0.0325 0.3136 0.0602 0.047 Uiso 0.152(6) 1 calc PR A 2
H5B2 H -0.0388 0.2820 -0.0603 0.047 Uiso 0.152(6) 1 calc PR A 2
C6B C 0.099(2) 0.186(3) 0.000(2) 0.039(7) Uani 0.152(6) 1 d PDU A 2
H6B1 H 0.1569 0.2248 -0.0284 0.047 Uiso 0.152(6) 1 calc PR A 2
H6B2 H 0.0682 0.1319 -0.0540 0.047 Uiso 0.152(6) 1 calc PR A 2
C7B C 0.251(2) 0.067(3) 0.094(2) 0.074(17) Uiso 0.152(6) 1 d PD A 2
O7B O 0.2802(14) 0.0003(10) 0.0371(14) 0.037(4) Uiso 0.152(6) 1 d PD A 2
O10B O 0.3358(14) 0.0880(13) 0.1825(13) 0.037(5) Uiso 0.152(6) 1 d PD A 2
C8 C 0.12490(15) 0.03075(14) 0.26402(15) 0.0323(4) Uani 1 1 d DU . .
O8 O 0.11667(13) -0.05764(11) 0.24028(11) 0.0494(4) Uani 1 1 d D A .
C10 C 0.43991(15) 0.02575(15) 0.23118(17) 0.0396(5) Uani 1 1 d . . .
H10A H 0.4556 -0.0113 0.1668 0.048 Uiso 1 1 calc R A 1
H10B H 0.4468 -0.0226 0.2932 0.048 Uiso 1 1 calc R A 1
C11 C 0.52696(15) 0.10879(14) 0.26322(15) 0.0328(4) Uani 1 1 d . A .
C12 C 0.53530(15) 0.16160(14) 0.36297(15) 0.0323(4) Uani 1 1 d . . .
C13 C 0.61532(16) 0.24081(16) 0.38960(17) 0.0413(5) Uani 1 1 d . A .
H13 H 0.6213 0.2769 0.4568 0.050 Uiso 1 1 calc R . .
C14 C 0.68519(17) 0.26665(17) 0.31909(19) 0.0477(6) Uani 1 1 d . . .
H14 H 0.7387 0.3207 0.3375 0.057 Uiso 1 1 calc R A .
C15 C 0.67760(18) 0.21424(18) 0.22183(19) 0.0503(6) Uani 1 1 d . A .
H15 H 0.7264 0.2317 0.1736 0.060 Uiso 1 1 calc R . .
C16 C 0.59872(17) 0.13597(17) 0.19453(17) 0.0436(5) Uani 1 1 d . . .
H16 H 0.5939 0.1003 0.1272 0.052 Uiso 1 1 calc R A .
C17 C 0.46236(16) 0.13762(14) 0.43728(16) 0.0337(4) Uani 1 1 d . A .
O20 O 0.15854(11) 0.06388(9) 0.36743(10) 0.0356(3) Uani 1 1 d D A .
C20 C 0.20083(18) -0.01318(14) 0.44977(15) 0.0371(5) Uani 1 1 d . . .
H20A H 0.2673 -0.0492 0.4316 0.045 Uiso 1 1 calc R A .
H20B H 0.1392 -0.0631 0.4520 0.045 Uiso 1 1 calc R . .
C21 C 0.23704(16) 0.03881(13) 0.55904(15) 0.0325(4) Uani 1 1 d . A .
C22 C 0.33367(15) 0.10301(13) 0.58113(15) 0.0302(4) Uani 1 1 d . . .
C23 C 0.36407(16) 0.15118(14) 0.68377(15) 0.0338(4) Uani 1 1 d . A .
H23 H 0.4287 0.1955 0.6990 0.041 Uiso 1 1 calc R . .
C24 C 0.30134(18) 0.13501(15) 0.76303(16) 0.0399(5) Uani 1 1 d . . .
H24 H 0.3232 0.1677 0.8327 0.048 Uiso 1 1 calc R A .
C25 C 0.20699(19) 0.07152(16) 0.74147(17) 0.0452(5) Uani 1 1 d . A .
H25 H 0.1640 0.0601 0.7963 0.054 Uiso 1 1 calc R . .
C26 C 0.17497(17) 0.02444(15) 0.63968(16) 0.0401(5) Uani 1 1 d . . .
H26 H 0.1092 -0.0185 0.6250 0.048 Uiso 1 1 calc R A .
C27 C 0.40269(16) 0.12071(14) 0.50129(15) 0.0331(4) Uani 1 1 d . A .

loop_
_atom_site_aniso_label
_atom_site_aniso_U_11
_atom_site_aniso_U_22
_atom_site_aniso_U_33
_atom_site_aniso_U_23
_atom_site_aniso_U_13
_atom_site_aniso_U_12
C1 0.0305(13) 0.0293(17) 0.0270(14) -0.0062(11) 0.0042(10) -0.0002(12)
C2 0.0261(15) 0.0280(15) 0.0263(14) -0.0037(10) 0.0030(11) -0.0032(11)
C3 0.034(2) 0.038(2) 0.031(2) 0.0004(15) 0.0099(15) 0.0054(16)
C4 0.0340(18) 0.0381(19) 0.0361(16) 0.0007(13) 0.0029(14) 0.0090(13)
C5 0.0377(16) 0.037(2) 0.0305(18) 0.0036(13) 0.0012(13) 0.0057(14)
C6 0.0319(18) 0.042(2) 0.030(2) 0.0045(15) 0.0025(12) -0.0015(15)
C7 0.0320(17) 0.055(3) 0.031(2) 0.0102(13) 0.0068(11) 0.0125(14)
O7 0.067(2) 0.200(4) 0.0344(14) 0.009(2) 0.0175(13) 0.056(2)
O10 0.0236(10) 0.0407(14) 0.0372(13) -0.0064(11) 0.0031(9) 0.0035(9)
C1B 0.026(7) 0.016(8) 0.040(9) 0.000(6) 0.010(6) 0.006(6)
C2B 0.027(8) 0.039(10) 0.033(8) 0.007(6) 0.003(6) -0.003(6)
C3B 0.023(10) 0.043(14) 0.039(12) 0.003(9) 0.001(7) 0.004(8)
C4B 0.037(10) 0.050(13) 0.051(10) 0.009(9) 0.007(8) 0.009(7)
C5B 0.046(9) 0.022(10) 0.046(13) 0.006(7) 0.005(9) 0.009(7)
C6B 0.056(16) 0.046(13) 0.021(10) -0.005(8) 0.020(10) -0.008(11)
C8 0.0283(9) 0.0368(11) 0.0315(10) -0.0002(8) 0.0061(8) 0.0006(8)
O8 0.0667(10) 0.0438(9) 0.0337(8) -0.0049(7) 0.0029(7) -0.0119(7)
C10 0.0299(10) 0.0421(11) 0.0442(12) -0.0059(9) 0.0025(9) 0.0105(8)
C11 0.0258(9) 0.0385(11) 0.0329(11) 0.0052(8) 0.0038(8) 0.0096(8)
C12 0.0267(9) 0.0356(10) 0.0324(10) 0.0067(8) 0.0023(8) 0.0040(8)
C13 0.0354(11) 0.0440(12) 0.0396(12) 0.0037(9) -0.0017(9) -0.0019(9)
C14 0.0296(11) 0.0524(13) 0.0574(15) 0.0158(11) 0.0016(10) -0.0043(9)
C15 0.0336(11) 0.0700(16) 0.0504(14) 0.0203(12) 0.0161(10) 0.0067(11)
C16 0.0341(11) 0.0590(14) 0.0383(12) 0.0043(10) 0.0092(9) 0.0115(10)
C17 0.0333(10) 0.0323(10) 0.0330(11) 0.0020(8) 0.0022(9) 0.0016(8)
O20 0.0456(8) 0.0294(7) 0.0298(7) 0.0025(5) 0.0042(6) 0.0019(6)
C20 0.0473(11) 0.0284(10) 0.0315(10) 0.0053(8) -0.0002(9) 0.0000(8)
C21 0.0364(10) 0.0267(9) 0.0318(10) 0.0029(8) 0.0019(8) 0.0030(8)
C22 0.0329(10) 0.0271(9) 0.0293(10) 0.0040(8) 0.0040(8) 0.0054(8)
C23 0.0340(10) 0.0315(10) 0.0334(11) -0.0018(8) 0.0022(8) 0.0012(8)
C24 0.0477(12) 0.0402(11) 0.0308(11) -0.0041(9) 0.0069(9) 0.0030(9)
C25 0.0523(13) 0.0497(13) 0.0376(12) -0.0005(10) 0.0185(10) -0.0046(10)
C26 0.0412(11) 0.0382(11) 0.0411(12) 0.0017(9) 0.0094(9) -0.0063(9)
C27 0.0359(10) 0.0293(10) 0.0311(10) -0.0006(8) 0.0012(9) 0.0015(8)

loop_
_atom_type_symbol
_atom_type_description
_atom_type_scat_dispersion_real
_atom_type_scat_dispersion_imag
_atom_type_scat_source
C C 0.0033 0.0016 'International Tables Vol C Tables 4.2.6.8 and 6.1.1.4'
H H 0.0000 0.0000 'International Tables Vol C Tables 4.2.6.8 and 6.1.1.4'
O O 0.0106 0.0060 'International Tables Vol C Tables 4.2.6.8 and 6.1.1.4'

loop_
_geom_angle_atom_site_label_1
_geom_angle_atom_site_label_2
_geom_angle_atom_site_label_3
_geom_angle
C7 C1 C2 113.4(2)
C7 C1 C6 110.7(3)
C2 C1 C6 109.0(3)
C7 C1 H1 107.8
C2 C1 H1 107.8
C6 C1 H1 107.8
C8 C2 C1 110.7(2)
C8 C2 C3 109.7(3)
C1 C2 C3 109.0(3)
C8 C2 H2 109.1
C1 C2 H2 109.1
C3 C2 H2 109.1
C4 C3 C2 110.4(4)
C4 C3 H3A 109.6
C2 C3 H3A 109.6
C4 C3 H3B 109.6
C2 C3 H3B 109.6
H3A C3 H3B 108.1
C5 C4 C3 111.2(3)
C5 C4 H4A 109.4
C3 C4 H4A 109.4
C5 C4 H4B 109.4
C3 C4 H4B 109.4
H4A C4 H4B 108.0
C4 C5 C6 111.7(3)
C4 C5 H5A 109.3
C6 C5 H5A 109.3
C4 C5 H5B 109.3
C6 C5 H5B 109.3
H5A C5 H5B 108.0
C5 C6 C1 110.3(4)
C5 C6 H6A 109.6
C1 C6 H6A 109.6
C5 C6 H6B 109.6
C1 C6 H6B 109.6
H6A C6 H6B 108.1
O7 C7 O10 124.8(4)
O7 C7 C1 122.1(3)
O10 C7 C1 113.1(3)
C7 O10 C10 116.9(3)
C2B C1B C7B 112.5(18)
C2B C1B C6B 111.3(15)
C7B C1B C6B 108.0(15)
C2B C1B H1B 108.3
C7B C1B H1B 108.3
C6B C1B H1B 108.3
C8 C2B C1B 109.9(11)
C8 C2B C3B 115.0(12)
C1B C2B C3B 111.7(16)
C8 C2B H2B 106.6
C1B C2B H2B 106.6
C3B C2B H2B 106.6
C4B C3B C2B 108.8(16)
C4B C3B H3B1 109.9
C2B C3B H3B1 109.9
C4B C3B H3B2 109.9
C2B C3B H3B2 109.9
H3B1 C3B H3B2 108.3
C5B C4B C3B 112.5(17)
C5B C4B H4B1 109.1
C3B C4B H4B1 109.1
C5B C4B H4B2 109.1
C3B C4B H4B2 109.1
H4B1 C4B H4B2 107.8
C4B C5B C6B 111.4(15)
C4B C5B H5B1 109.3
C6B C5B H5B1 109.3
C4B C5B H5B2 109.3
C6B C5B H5B2 109.3
H5B1 C5B H5B2 108.0
C5B C6B C1B 110.1(15)
C5B C6B H6B1 109.6
C1B C6B H6B1 109.6
C5B C6B H6B2 109.6
C1B C6B H6B2 109.6
H6B1 C6B H6B2 108.2
O7B C7B O10B 111.5(16)
O7B C7B C1B 146.8(19)
O10B C7B C1B 101.6(14)
C7B O10B C10 128.2(15)
O8 C8 O20 123.11(17)
O8 C8 C2B 104.9(8)
O20 C8 C2B 130.6(8)
O8 C8 C2 127.56(19)
O20 C8 C2 109.31(17)
C2B C8 C2 26.1(7)
O10 C10 O10B 16.8(6)
O10 C10 C11 110.66(18)
O10B C10 C11 99.4(7)
O10 C10 H10A 109.5
O10B C10 H10A 103.4
C11 C10 H10A 109.5
O10 C10 H10B 109.5
O10B C10 H10B 126.0
C11 C10 H10B 109.5
H10A C10 H10B 108.1
C16 C11 C12 118.89(18)
C16 C11 C10 120.68(18)
C12 C11 C10 120.42(17)
C13 C12 C11 119.29(18)
C13 C12 C17 119.17(18)
C11 C12 C17 121.53(17)
C14 C13 C12 120.5(2)
C14 C13 H13 119.7
C12 C13 H13 119.7
C13 C14 C15 120.1(2)
C13 C14 H14 119.9
C15 C14 H14 119.9
C14 C15 C16 119.9(2)
C14 C15 H15 120.1
C16 C15 H15 120.1
C11 C16 C15 121.3(2)
C11 C16 H16 119.4
C15 C16 H16 119.4
C27 C17 C12 177.7(2)
C8 O20 C20 115.53(14)
O20 C20 C21 107.51(14)
O20 C20 H20A 110.2
C21 C20 H20A 110.2
O20 C20 H20B 110.2
C21 C20 H20B 110.2
H20A C20 H20B 108.5
C26 C21 C22 119.07(17)
C26 C21 C20 120.14(17)
C22 C21 C20 120.79(17)
C23 C22 C21 119.14(17)
C23 C22 C27 118.88(17)
C21 C22 C27 121.97(16)
C24 C23 C22 120.67(18)
C24 C23 H23 119.7
C22 C23 H23 119.7
C23 C24 C25 120.11(18)
C23 C24 H24 119.9
C25 C24 H24 119.9
C24 C25 C26 119.84(19)
C24 C25 H25 120.1
C26 C25 H25 120.1
C21 C26 C25 121.17(19)
C21 C26 H26 119.4
C25 C26 H26 119.4
C17 C27 C22 177.8(2)

loop_
_geom_bond_atom_site_label_1
_geom_bond_atom_site_label_2
_geom_bond_distance
C1 C7 1.513(5)
C1 C2 1.529(4)
C1 C6 1.535(5)
C1 H1 1.0000
C2 C8 1.522(3)
C2 C3 1.538(5)
C2 H2 1.0000
C3 C4 1.526(5)
C3 H3A 0.9900
C3 H3B 0.9900
C4 C5 1.519(4)
C4 H4A 0.9900
C4 H4B 0.9900
C5 C6 1.529(5)
C5 H5A 0.9900
C5 H5B 0.9900
C6 H6A 0.9900
C6 H6B 0.9900
C7 O7 1.196(4)
C7 O10 1.339(4)
O10 C10 1.461(3)
C1B C2B 1.520(15)
C1B C7B 1.531(14)
C1B C6B 1.538(15)
C1B H1B 1.0000
C2B C8 1.476(14)
C2B C3B 1.536(16)
C2B H2B 1.0000
C3B C4B 1.518(16)
C3B H3B1 0.9900
C3B H3B2 0.9900
C4B C5B 1.510(16)
C4B H4B1 0.9900
C4B H4B2 0.9900
C5B C6B 1.521(15)
C5B H5B1 0.9900
C5B H5B2 0.9900
C6B H6B1 0.9900
C6B H6B2 0.9900
C7B O7B 1.228(14)
C7B O10B 1.341(16)
O10B C10 1.496(17)
C8 O8 1.204(2)
C8 O20 1.331(2)
C10 C11 1.499(3)
C10 H10A 0.9900
C10 H10B 0.9900
C11 C16 1.381(3)
C11 C12 1.406(3)
C12 C13 1.403(3)
C12 C17 1.435(3)
C13 C14 1.377(3)
C13 H13 0.9500
C14 C15 1.378(3)
C14 H14 0.9500
C15 C16 1.386(3)
C15 H15 0.9500
C16 H16 0.9500
C17 C27 1.198(3)
O20 C20 1.451(2)
C20 C21 1.496(3)
C20 H20A 0.9900
C20 H20B 0.9900
C21 C26 1.382(3)
C21 C22 1.404(3)
C22 C23 1.398(3)
C22 C27 1.439(3)
C23 C24 1.377(3)
C23 H23 0.9500
C24 C25 1.377(3)
C24 H24 0.9500
C25 C26 1.384(3)
C25 H25 0.9500
C26 H26 0.9500

loop_
_geom_torsion_atom_site_label_1
_geom_torsion_atom_site_label_2
_geom_torsion_atom_site_label_3
_geom_torsion_atom_site_label_4
_geom_torsion
C7 C1 C2 C8 -53.8(4)
C6 C1 C2 C8 -177.7(3)
C7 C1 C2 C3 -174.5(4)
C6 C1 C2 C3 61.6(6)
C8 C2 C3 C4 178.6(3)
C1 C2 C3 C4 -60.1(6)
C2 C3 C4 C5 56.1(6)
C3 C4 C5 C6 -54.0(6)
C4 C5 C6 C1 55.8(7)
C7 C1 C6 C5 175.0(4)
C2 C1 C6 C5 -59.6(6)
C2 C1 C7 O7 171.4(5)
C6 C1 C7 O7 -65.6(6)
C2 C1 C7 O10 -7.7(6)
C6 C1 C7 O10 115.3(5)
O7 C7 O10 C10 -3.8(7)
C1 C7 O10 C10 175.3(3)
C7B C1B C2B C8 53(2)
C6B C1B C2B C8 174.5(16)
C7B C1B C2B C3B -178.0(18)
C6B C1B C2B C3B -57(3)
C8 C2B C3B C4B -177.7(19)
C1B C2B C3B C4B 56(3)
C2B C3B C4B C5B -57(3)
C3B C4B C5B C6B 57(3)
C4B C5B C6B C1B -55(3)
C2B C1B C6B C5B 55(3)
C7B C1B C6B C5B 179(2)
C2B C1B C7B O7B 77(6)
C6B C1B C7B O7B -46(7)
C2B C1B C7B O10B -99(3)
C6B C1B C7B O10B 138(3)
O7B C7B O10B C10 -16(5)
C1B C7B O10B C10 161.3(14)
C1B C2B C8 O8 -108.8(14)
C3B C2B C8 O8 124(2)
C1B C2B C8 O20 84.9(14)
C3B C2B C8 O20 -42(2)
C1B C2B C8 C2 44.3(12)
C3B C2B C8 C2 -83(2)
C1 C2 C8 O8 -35.1(4)
C3 C2 C8 O8 85.2(4)
C1 C2 C8 O20 143.0(2)
C3 C2 C8 O20 -96.7(4)
C1 C2 C8 C2B -68.6(13)
C3 C2 C8 C2B 51.7(15)
C7 O10 C10 O10B 63(3)
C7 O10 C10 C11 112.5(3)
C7B O10B C10 O10 -84(3)
C7B O10B C10 C11 142(3)
O10 C10 C11 C16 -109.0(2)
O10B C10 C11 C16 -96.2(7)
O10 C10 C11 C12 69.7(2)
O10B C10 C11 C12 82.6(7)
C16 C11 C12 C13 0.5(3)
C10 C11 C12 C13 -178.27(16)
C16 C11 C12 C17 179.36(17)
C10 C11 C12 C17 0.6(3)
C11 C12 C13 C14 -0.1(3)
C17 C12 C13 C14 -178.96(18)
C12 C13 C14 C15 -0.5(3)
C13 C14 C15 C16 0.6(3)
C12 C11 C16 C15 -0.4(3)
C10 C11 C16 C15 178.38(17)
C14 C15 C16 C11 -0.1(3)
C13 C12 C17 C27 11(5)
C11 C12 C17 C27 -167(5)
O8 C8 O20 C20 8.4(3)
C2B C8 O20 C20 172.5(7)
C2 C8 O20 C20 -169.87(17)
C8 O20 C20 C21 178.50(15)
O20 C20 C21 C26 111.27(19)
O20 C20 C21 C22 -68.4(2)
C26 C21 C22 C23 -0.4(3)
C20 C21 C22 C23 179.28(16)
C26 C21 C22 C27 179.49(17)
C20 C21 C22 C27 -0.8(3)
C21 C22 C23 C24 0.9(3)
C27 C22 C23 C24 -178.99(17)
C22 C23 C24 C25 -0.5(3)
C23 C24 C25 C26 -0.4(3)
C22 C21 C26 C25 -0.5(3)
C20 C21 C26 C25 179.83(18)
C24 C25 C26 C21 0.9(3)
C12 C17 C27 C22 -21(9)
C23 C22 C27 C17 -2(5)
C21 C22 C27 C17 178(100)
